data_7126620
loop_
_publ_author_name
'Adil, Laxmi Raman'
'Iyer, Parameswar Krishnan'

_publ_section_title
;
 Effects of incorporating regioisomers and flexible rotors to direct
 aggregation induced emission to achieve stimuli-responsive luminogens,
 security inks and chemical warfare agent sensors.
;
_journal_issue 55
_journal_name_full 'Chemical communications (Cambridge, England)'
_journal_page_first 7633
_journal_page_last 7636
_journal_paper_doi 10.1039/d0cc02318c
_journal_volume 56
_journal_year 2020
_chemical_formula_moiety 'C25 H17 N'
_chemical_formula_sum 'C25 H17 N'
_chemical_formula_weight 331.39
_chemical_name_common 4-(2-((9H-fluoren-9-ylidene)methyl)phenyl)pyridine
_chemical_name_systematic 4-(2-((9H-fluoren-9-ylidene)methyl)phenyl)pyridine
_space_group_crystal_system monoclinic
_space_group_IT_number 14
_space_group_name_Hall '-P 2yn'
_space_group_name_H-M_alt 'P 1 21/n 1'
_atom_sites_solution_hydrogens geom
_audit_creation_method SHELXL-2018/3
_audit_update_record
;
2019-07-06 deposited with the CCDC.	2020-05-26 downloaded from the CCDC.
;
_cell_angle_alpha 90
_cell_angle_beta 110.396(6)
_cell_angle_gamma 90
_cell_formula_units_Z 4
_cell_length_a 16.8262(9)
_cell_length_b 6.0687(3)
_cell_length_c 18.6754(10)
_cell_measurement_reflns_used 1524
_cell_measurement_temperature 296(2)
_cell_measurement_theta_max 20.51
_cell_measurement_theta_min 3.59
_cell_volume 1787.45(18)
_computing_structure_refinement 'SHELXL-2018/3 (Sheldrick, 2018)'
_computing_structure_solution 'SHELXT 2018/2 (Sheldrick, 2018)'
_diffrn_ambient_temperature 296(2)
_diffrn_measured_fraction_theta_full 0.999
_diffrn_measured_fraction_theta_max 0.869
_diffrn_measurement_device_type 'CCD area detector'
_diffrn_measurement_method 'phi and omega scans'
_diffrn_radiation_type MoK\a
_diffrn_radiation_wavelength 0.71073
_diffrn_reflns_av_R_equivalents 0.0269
_diffrn_reflns_av_unetI/netI 0.0540
_diffrn_reflns_Laue_measured_fraction_full 0.999
_diffrn_reflns_Laue_measured_fraction_max 0.869
_diffrn_reflns_limit_h_max 9
_diffrn_reflns_limit_h_min -22
_diffrn_reflns_limit_k_max 5
_diffrn_reflns_limit_k_min -8
_diffrn_reflns_limit_l_max 24
_diffrn_reflns_limit_l_min -24
_diffrn_reflns_number 7893
_diffrn_reflns_point_group_measured_fraction_full 0.999
_diffrn_reflns_point_group_measured_fraction_max 0.869
_diffrn_reflns_theta_full 25.242
_diffrn_reflns_theta_max 28.948
_diffrn_reflns_theta_min 2.327
_diffrn_source 'fine-focus sealed tube'
_exptl_absorpt_coefficient_mu 0.071
_exptl_absorpt_correction_T_max 0.993
_exptl_absorpt_correction_T_min 0.981
_exptl_crystal_colour yellow
_exptl_crystal_density_diffrn 1.231
_exptl_crystal_description rectangular
_exptl_crystal_F_000 696
_exptl_crystal_recrystallization_method 'Re-crystallisation from solvent'
_exptl_crystal_size_max 0.34
_exptl_crystal_size_mid 0.21
_exptl_crystal_size_min 0.13
_refine_diff_density_max 0.139
_refine_diff_density_min -0.177
_refine_diff_density_rms 0.039
_refine_ls_extinction_method none
_refine_ls_goodness_of_fit_ref 1.080
_refine_ls_hydrogen_treatment constr
_refine_ls_matrix_type full
_refine_ls_number_parameters 235
_refine_ls_number_reflns 4110
_refine_ls_number_restraints 0
_refine_ls_restrained_S_all 1.080
_refine_ls_R_factor_all 0.0988
_refine_ls_R_factor_gt 0.0552
_refine_ls_shift/su_max 0.000
_refine_ls_shift/su_mean 0.000
_refine_ls_structure_factor_coef Fsqd
_refine_ls_weighting_details 'w=1/[\s^2^(Fo^2^)+(0.0472P)^2^+0.0665P] where P=(Fo^2^+2Fc^2^)/3'
_refine_ls_weighting_scheme calc
_refine_ls_wR_factor_gt 0.1129
_refine_ls_wR_factor_ref 0.1382
_reflns_Friedel_coverage 0.000
_reflns_number_gt 2500
_reflns_number_total 4110
_reflns_threshold_expression 'I > 2\s(I)'
_cod_data_source_file d0cc02318c3.cif
_cod_data_source_block 1PON-2
_cod_depositor_comments 'Adding full bibliography for 7126617--7126620.cif.'
_cod_original_cell_volume 1787.45(17)
_cod_original_sg_symbol_H-M 'P 21/n'
_cod_database_code 7126620
_shelx_shelxl_version_number 2018/3
_shelx_space_group_comment
;
The symmetry employed for this shelxl refinement is uniquely defined
by the following loop, which should always be used as a source of
symmetry information in preference to the above space-group names.
They are only intended as comments.
;

loop_
_space_group_symop_operation_xyz
'x, y, z'
'-x+1/2, y+1/2, -z+1/2'
'-x, -y, -z'
'x-1/2, -y-1/2, z-1/2'

loop_
_atom_site_label
_atom_site_type_symbol
_atom_site_fract_x
_atom_site_fract_y
_atom_site_fract_z
_atom_site_U_iso_or_equiv
_atom_site_adp_type
_atom_site_occupancy
_atom_site_site_symmetry_order
_atom_site_calc_flag
_atom_site_refinement_flags_posn
_atom_site_refinement_flags_adp
_atom_site_refinement_flags_occupancy
_atom_site_disorder_assembly
_atom_site_disorder_group
N21 N 0.16489(11) 0.6575(3) 0.66553(10) 0.0621(5) Uani 1 1 d . . . . .
C24 C 0.27311(10) 0.3608(3) 0.62746(10) 0.0406(4) Uani 1 1 d . . . . .
C15 C 0.32849(10) 0.2057(3) 0.60475(10) 0.0406(4) Uani 1 1 d . . . . .
C16 C 0.41495(11) 0.1779(3) 0.64842(11) 0.0427(4) Uani 1 1 d . . . . .
C14 C 0.45384(10) 0.2918(3) 0.72231(10) 0.0451(4) Uani 1 1 d . . . . .
H14 H 0.426554 0.272306 0.757429 0.054 Uiso 1 1 calc R U . . .
C1 C 0.63036(10) 0.6708(3) 0.74928(11) 0.0455(5) Uani 1 1 d . . . . .
C9 C 0.57644(10) 0.5090(3) 0.70331(11) 0.0444(5) Uani 1 1 d . . . . .
C8 C 0.52319(11) 0.4195(3) 0.74559(10) 0.0437(4) Uani 1 1 d . . . . .
C2 C 0.61516(11) 0.6871(3) 0.82169(11) 0.0472(5) Uani 1 1 d . . . . .
C7 C 0.55297(11) 0.5325(3) 0.82061(10) 0.0459(5) Uani 1 1 d . . . . .
C23 C 0.29916(12) 0.5725(3) 0.65406(11) 0.0474(5) Uani 1 1 d . . . . .
H23 H 0.353490 0.620534 0.659663 0.057 Uiso 1 1 calc R U . . .
C20 C 0.29401(12) 0.0841(3) 0.53764(11) 0.0515(5) Uani 1 1 d . . . . .
H20 H 0.237018 0.101666 0.508326 0.062 Uiso 1 1 calc R U . . .
C25 C 0.19104(11) 0.3045(3) 0.62091(11) 0.0511(5) Uani 1 1 d . . . . .
H25 H 0.170109 0.165250 0.603415 0.061 Uiso 1 1 calc R U . . .
C10 C 0.68533(12) 0.7895(3) 0.72369(12) 0.0559(5) Uani 1 1 d . . . . .
H10 H 0.721217 0.894681 0.754760 0.067 Uiso 1 1 calc R U . . .
C13 C 0.57788(12) 0.4712(3) 0.63054(11) 0.0523(5) Uani 1 1 d . . . . .
H13 H 0.542476 0.365729 0.599160 0.063 Uiso 1 1 calc R U . . .
C17 C 0.46207(12) 0.0272(3) 0.62313(12) 0.0547(5) Uani 1 1 d . . . . .
H17 H 0.518849 0.004966 0.652292 0.066 Uiso 1 1 calc R U . . .
C12 C 0.63280(13) 0.5927(3) 0.60501(13) 0.0599(6) Uani 1 1 d . . . . .
H12 H 0.633718 0.568314 0.556138 0.072 Uiso 1 1 calc R U . . .
C18 C 0.42688(14) -0.0895(3) 0.55623(13) 0.0607(6) Uani 1 1 d . . . . .
H18 H 0.459919 -0.186365 0.539933 0.073 Uiso 1 1 calc R U . . .
C6 C 0.52688(12) 0.5125(4) 0.88300(11) 0.0581(6) Uani 1 1 d . . . . .
H6 H 0.486084 0.409047 0.882960 0.070 Uiso 1 1 calc R U . . .
C19 C 0.34252(14) -0.0616(3) 0.51380(12) 0.0590(6) Uani 1 1 d . . . . .
H19 H 0.318096 -0.141174 0.468906 0.071 Uiso 1 1 calc R U . . .
C22 C 0.24380(13) 0.7102(3) 0.67198(12) 0.0566(5) Uani 1 1 d . . . . .
H22 H 0.263000 0.850383 0.689916 0.068 Uiso 1 1 calc R U . . .
C11 C 0.68598(13) 0.7489(4) 0.65109(13) 0.0622(6) Uani 1 1 d . . . . .
H11 H 0.722608 0.827650 0.633125 0.075 Uiso 1 1 calc R U . . .
C3 C 0.64926(12) 0.8254(4) 0.88372(12) 0.0624(6) Uani 1 1 d . . . . .
H3 H 0.689399 0.930857 0.883857 0.075 Uiso 1 1 calc R U . . .
C26 C 0.14057(13) 0.4538(4) 0.64017(13) 0.0615(6) Uani 1 1 d . . . . .
H26 H 0.085915 0.410332 0.635244 0.074 Uiso 1 1 calc R U . . .
C5 C 0.56251(13) 0.6488(4) 0.94525(12) 0.0685(6) Uani 1 1 d . . . . .
H5 H 0.545736 0.635754 0.987535 0.082 Uiso 1 1 calc R U . . .
C4 C 0.62256(14) 0.8039(4) 0.94565(13) 0.0700(6) Uani 1 1 d . . . . .
H4 H 0.645352 0.894992 0.987919 0.084 Uiso 1 1 calc R U . . .

loop_
_atom_site_aniso_label
_atom_site_aniso_U_11
_atom_site_aniso_U_22
_atom_site_aniso_U_33
_atom_site_aniso_U_23
_atom_site_aniso_U_13
_atom_site_aniso_U_12
N21 0.0595(11) 0.0643(12) 0.0697(13) 0.0000(9) 0.0314(9) 0.0130(9)
C24 0.0381(9) 0.0444(10) 0.0391(10) 0.0042(8) 0.0133(8) 0.0036(8)
C15 0.0395(9) 0.0416(9) 0.0436(10) 0.0043(8) 0.0182(8) -0.0003(8)
C16 0.0401(9) 0.0432(10) 0.0490(11) 0.0038(9) 0.0208(8) 0.0003(8)
C14 0.0362(9) 0.0548(11) 0.0458(11) 0.0035(9) 0.0162(8) 0.0017(9)
C1 0.0343(9) 0.0522(11) 0.0500(12) 0.0089(9) 0.0147(8) 0.0033(8)
C9 0.0339(9) 0.0524(11) 0.0479(11) 0.0084(9) 0.0155(8) 0.0070(8)
C8 0.0343(9) 0.0542(11) 0.0428(11) 0.0049(9) 0.0137(8) 0.0036(8)
C2 0.0342(9) 0.0590(11) 0.0462(11) 0.0031(9) 0.0112(8) 0.0018(9)
C7 0.0330(9) 0.0594(11) 0.0440(11) 0.0046(9) 0.0118(8) 0.0015(9)
C23 0.0453(10) 0.0468(11) 0.0522(12) 0.0036(9) 0.0195(9) 0.0001(9)
C20 0.0483(11) 0.0547(11) 0.0499(12) -0.0003(10) 0.0149(9) 0.0030(9)
C25 0.0387(10) 0.0500(11) 0.0633(13) 0.0016(10) 0.0160(9) 0.0017(9)
C10 0.0463(11) 0.0591(12) 0.0643(14) 0.0033(11) 0.0217(10) -0.0050(10)
C13 0.0492(11) 0.0597(12) 0.0519(12) 0.0025(10) 0.0224(9) 0.0014(10)
C17 0.0438(10) 0.0569(12) 0.0652(14) 0.0035(11) 0.0214(10) 0.0072(9)
C12 0.0612(13) 0.0709(14) 0.0578(13) 0.0086(11) 0.0336(11) 0.0057(11)
C18 0.0677(14) 0.0537(12) 0.0692(15) -0.0034(11) 0.0344(12) 0.0095(11)
C6 0.0491(11) 0.0800(15) 0.0466(12) 0.0007(11) 0.0183(10) -0.0110(10)
C19 0.0697(14) 0.0546(12) 0.0541(13) -0.0075(10) 0.0233(11) 0.0033(11)
C22 0.0641(13) 0.0495(11) 0.0581(13) 0.0005(10) 0.0237(10) 0.0073(11)
C11 0.0551(12) 0.0689(13) 0.0719(16) 0.0145(12) 0.0337(11) -0.0013(11)
C3 0.0487(11) 0.0765(15) 0.0585(14) -0.0039(12) 0.0141(10) -0.0129(11)
C26 0.0434(11) 0.0701(14) 0.0763(16) 0.0036(12) 0.0273(10) 0.0055(11)
C5 0.0585(13) 0.1002(17) 0.0487(13) -0.0035(12) 0.0211(11) -0.0099(13)
C4 0.0611(13) 0.0942(17) 0.0491(13) -0.0129(12) 0.0124(11) -0.0118(13)

loop_
_atom_type_symbol
_atom_type_description
_atom_type_scat_dispersion_real
_atom_type_scat_dispersion_imag
_atom_type_scat_source
C C 0.0033 0.0016 'International Tables Vol C Tables 4.2.6.8 and 6.1.1.4'
H H 0.0000 0.0000 'International Tables Vol C Tables 4.2.6.8 and 6.1.1.4'
N N 0.0061 0.0033 'International Tables Vol C Tables 4.2.6.8 and 6.1.1.4'

loop_
_geom_angle_atom_site_label_1
_geom_angle_atom_site_label_2
_geom_angle_atom_site_label_3
_geom_angle
_geom_angle_site_symmetry_1
_geom_angle_site_symmetry_3
_geom_angle_publ_flag
C22 N21 C26 115.31(18) . . ?
C25 C24 C23 116.05(17) . . ?
C25 C24 C15 121.54(16) . . ?
C23 C24 C15 122.38(16) . . ?
C20 C15 C16 118.63(17) . . ?
C20 C15 C24 119.06(15) . . ?
C16 C15 C24 122.31(16) . . ?
C17 C16 C15 118.46(17) . . ?
C17 C16 C14 120.24(16) . . ?
C15 C16 C14 121.14(16) . . ?
C8 C14 C16 128.73(18) . . ?
C10 C1 C9 121.28(18) . . ?
C10 C1 C2 129.60(18) . . ?
C9 C1 C2 109.11(16) . . ?
C13 C9 C1 119.05(18) . . ?
C13 C9 C8 132.75(18) . . ?
C1 C9 C8 108.09(16) . . ?
C14 C8 C7 122.93(17) . . ?
C14 C8 C9 130.99(17) . . ?
C7 C8 C9 105.35(15) . . ?
C3 C2 C7 120.55(19) . . ?
C3 C2 C1 131.26(18) . . ?
C7 C2 C1 108.17(16) . . ?
C6 C7 C2 120.06(18) . . ?
C6 C7 C8 130.71(18) . . ?
C2 C7 C8 109.18(16) . . ?
C22 C23 C24 119.43(18) . . ?
C19 C20 C15 121.48(18) . . ?
C26 C25 C24 120.17(18) . . ?
C11 C10 C1 118.79(19) . . ?
C9 C13 C12 119.29(19) . . ?
C18 C17 C16 121.90(18) . . ?
C11 C12 C13 121.0(2) . . ?
C19 C18 C17 119.39(19) . . ?
C5 C6 C7 118.87(19) . . ?
C18 C19 C20 120.1(2) . . ?
N21 C22 C23 124.80(19) . . ?
C12 C11 C10 120.6(2) . . ?
C2 C3 C4 118.8(2) . . ?
N21 C26 C25 124.24(19) . . ?
C4 C5 C6 121.0(2) . . ?
C5 C4 C3 120.7(2) . . ?

loop_
_geom_bond_atom_site_label_1
_geom_bond_atom_site_label_2
_geom_bond_distance
_geom_bond_site_symmetry_2
_geom_bond_publ_flag
N21 C22 1.330(2) . ?
N21 C26 1.336(3) . ?
C24 C25 1.386(2) . ?
C24 C23 1.392(2) . ?
C24 C15 1.486(2) . ?
C15 C20 1.395(2) . ?
C15 C16 1.408(2) . ?
C16 C17 1.396(2) . ?
C16 C14 1.477(2) . ?
C14 C8 1.341(2) . ?
C1 C10 1.382(3) . ?
C1 C9 1.407(2) . ?
C1 C2 1.464(3) . ?
C9 C13 1.387(2) . ?
C9 C8 1.488(2) . ?
C8 C7 1.482(2) . ?
C2 C3 1.383(3) . ?
C2 C7 1.400(2) . ?
C7 C6 1.386(3) . ?
C23 C22 1.377(3) . ?
C20 C19 1.378(3) . ?
C25 C26 1.373(3) . ?
C10 C11 1.382(3) . ?
C13 C12 1.390(3) . ?
C17 C18 1.378(3) . ?
C12 C11 1.380(3) . ?
C18 C19 1.374(3) . ?
C6 C5 1.382(3) . ?
C3 C4 1.385(3) . ?
C5 C4 1.379(3) . ?
